data_2242920
loop_
_publ_author_name
'Cruz, Lorenzo M.'
'Moore, Raakiyah Y.'
'Gutierrez, Marcela Torres'
'Herath, Apsara K.'
'Lovely, Carl J.'
'Yousufuddin, Muhammed'

_publ_section_title
;
 Crystal structures of
 4-{(<i>E</i>)-3-[(imino-\l^5^-azanylidene)amino]prop-1-enyl}-<i>N</i>,<i>N</i>-dimethylimidazole-1-sulfonamide
 and
 2-[(imino-\l^5^-azanylidene)amino]-4-{(<i>E</i>)-3-[(imino-\l^5^-azanylidene)amino]prop-1-enyl}-<i>N</i>,<i>N</i>-dimethylimidazole-1-sulfonamide
;
_journal_issue 5
_journal_name_full 'Acta Crystallographica Section E'
_journal_page_first 695
_journal_page_last 699
_journal_paper_doi 10.1107/S205698901900519X
_journal_volume 75
_journal_year 2019
_chemical_formula_moiety 'C8 H11 N9 O2 S'
_chemical_formula_sum 'C8 H11 N9 O2 S'
_chemical_formula_weight 297.32
_chemical_name_systematic
2-[(Imino-\l^5^-azanylidene)amino]-4-{(<i>E</i>)-3-[(imino-\l^5^-azanylidene)amino]prop-1-enyl}-<i>N</i>,<i>N</i>-dimethylimidazole-1-sulfonamide
_space_group_crystal_system triclinic
_space_group_IT_number 2
_space_group_name_Hall '-P 1'
_space_group_name_H-M_alt 'P -1'
_symmetry_space_group_name_Hall '-P 1'
_symmetry_space_group_name_H-M 'P -1'
_atom_sites_solution_hydrogens geom
_atom_sites_solution_primary direct
_audit_creation_method SHELXL-2017/1
_cell_angle_alpha 108.645(4)
_cell_angle_beta 105.994(4)
_cell_angle_gamma 93.828(4)
_cell_formula_units_Z 2
_cell_length_a 6.6151(18)
_cell_length_b 9.563(3)
_cell_length_c 11.634(3)
_cell_measurement_reflns_used 5257
_cell_measurement_temperature 100(2)
_cell_measurement_theta_max 33.56
_cell_measurement_theta_min 3.22
_cell_volume 660.6(3)
_computing_cell_refinement
;
SAINT (Bruker, 2016)
;
_computing_data_collection
;
APEX3 (Bruker, 2016)
;
_computing_data_reduction
;
SAINT (Bruker, 2016)
;
_computing_molecular_graphics
;
Mercury (Macrae <i>et al.</i>,  2008)
;
_computing_publication_material
;
SHELXTL (Sheldrick, 2008)
;
_computing_structure_refinement
;
SHELXL2017 (Sheldrick, 2015b)
;
_computing_structure_solution
;
SHELXT2014 (Sheldrick, 2015a)
;
_diffrn_ambient_temperature 100(2)
_diffrn_measured_fraction_theta_full 0.998
_diffrn_measured_fraction_theta_max 0.983
_diffrn_measurement_device_type 'Bruker D8 Quest'
_diffrn_measurement_method '\f and \w scans'
_diffrn_radiation_type MoK\a
_diffrn_radiation_wavelength 0.71073
_diffrn_reflns_av_R_equivalents 0.0303
_diffrn_reflns_av_unetI/netI 0.0464
_diffrn_reflns_limit_h_max 10
_diffrn_reflns_limit_h_min -10
_diffrn_reflns_limit_k_max 14
_diffrn_reflns_limit_k_min -14
_diffrn_reflns_limit_l_max 18
_diffrn_reflns_limit_l_min -17
_diffrn_reflns_number 11030
_diffrn_reflns_theta_full 25.242
_diffrn_reflns_theta_max 33.670
_diffrn_reflns_theta_min 3.222
_diffrn_standards_decay_% 0
_diffrn_standards_interval_count 0
_diffrn_standards_interval_time 0
_diffrn_standards_number 0
_exptl_absorpt_coefficient_mu 0.264
_exptl_absorpt_correction_T_max 0.7465
_exptl_absorpt_correction_T_min 0.6342
_exptl_absorpt_correction_type multi-scan
_exptl_absorpt_process_details
;
(SADABS; Bruker, 2016)
;
_exptl_crystal_colour colourless
_exptl_crystal_density_diffrn 1.495
_exptl_crystal_description needle
_exptl_crystal_F_000 308
_exptl_crystal_size_max 0.800
_exptl_crystal_size_mid 0.280
_exptl_crystal_size_min 0.080
_refine_diff_density_max 0.458
_refine_diff_density_min -0.598
_refine_ls_extinction_coef 0.022(3)
_refine_ls_extinction_expression Fc^*^=kFc[1+0.001xFc^2^\l^3^/sin(2\q)]^-1/4^
_refine_ls_extinction_method
;
SHELXL2017 (Sheldrick, 2015b)
;
_refine_ls_goodness_of_fit_ref 1.072
_refine_ls_hydrogen_treatment constr
_refine_ls_matrix_type full
_refine_ls_number_parameters 184
_refine_ls_number_reflns 5171
_refine_ls_number_restraints 0
_refine_ls_restrained_S_all 1.072
_refine_ls_R_factor_all 0.0622
_refine_ls_R_factor_gt 0.0428
_refine_ls_shift/su_max 0.000
_refine_ls_shift/su_mean 0.000
_refine_ls_structure_factor_coef Fsqd
_refine_ls_weighting_details 'w=1/[\s^2^(Fo^2^)+(0.0401P)^2^+0.3565P] where P=(Fo^2^+2Fc^2^)/3'
_refine_ls_weighting_scheme calc
_refine_ls_wR_factor_gt 0.1014
_refine_ls_wR_factor_ref 0.1094
_reflns_number_gt 4051
_reflns_number_total 5171
_reflns_threshold_expression 'I > 2\s(I)'
_cod_data_source_file zl2753sup1.cif
_cod_data_source_block compound_2
_cod_database_code 2242920
_shelx_space_group_comment
;
The symmetry employed for this shelxl refinement is uniquely defined
by the following loop, which should always be used as a source of
symmetry information in preference to the above space-group names.
They are only intended as comments.
;
_shelx_estimated_absorpt_t_min 0.817
_shelx_estimated_absorpt_t_max 0.979

loop_
_space_group_symop_operation_xyz
'x, y, z'
'-x, -y, -z'

loop_
_atom_site_type_symbol
_atom_site_label
_atom_site_fract_x
_atom_site_fract_y
_atom_site_fract_z
_atom_site_U_iso_or_equiv
_atom_site_adp_type
_atom_site_calc_flag
_atom_site_occupancy
S S1 0.58817(5) 0.32361(4) 0.11881(3) 0.01478(8) Uani d 1
O O1 0.65163(17) 0.18829(12) 0.05384(10) 0.0219(2) Uani d 1
O O2 0.66446(17) 0.46415(12) 0.11471(10) 0.0215(2) Uani d 1
N N1 0.68124(18) 0.33810(13) 0.27604(10) 0.0146(2) Uani d 1
N N2 0.75962(17) 0.42326(13) 0.48977(10) 0.0144(2) Uani d 1
N N3 0.64496(19) 0.59233(13) 0.37520(11) 0.0174(2) Uani d 1
N N4 0.67946(18) 0.69635(13) 0.48007(11) 0.0164(2) Uani d 1
N N5 0.7040(2) 0.80092(15) 0.56596(13) 0.0242(3) Uani d 1
N N6 0.8624(2) 0.18310(17) 0.83285(12) 0.0237(3) Uani d 1
N N7 0.66897(19) 0.15149(14) 0.77329(12) 0.0193(2) Uani d 1
N N8 0.4889(2) 0.12679(17) 0.72893(15) 0.0287(3) Uani d 1
N N9 0.33102(18) 0.29742(13) 0.07962(11) 0.0156(2) Uani d 1
C C1 0.7358(2) 0.21797(15) 0.31603(13) 0.0156(2) Uani d 1
H H1 0.738643 0.119381 0.263572 0.019 Uiso calc 1
C C2 0.69706(19) 0.45659(15) 0.38610(12) 0.0139(2) Uani d 1
C C3 0.78417(19) 0.27227(15) 0.44638(12) 0.0144(2) Uani d 1
C C4 0.8525(2) 0.19077(15) 0.53300(12) 0.0156(2) Uani d 1
H H4 0.836577 0.084831 0.497346 0.019 Uiso calc 1
C C5 0.9364(2) 0.25679(16) 0.66005(13) 0.0159(2) Uani d 1
H H5 0.954749 0.362879 0.695491 0.019 Uiso calc 1
C C6 1.0028(2) 0.17314(17) 0.74931(13) 0.0181(3) Uani d 1
H H6A 1.152396 0.214636 0.803867 0.022 Uiso calc 1
H H6B 0.996255 0.066642 0.699097 0.022 Uiso calc 1
C C7 0.2306(2) 0.15853(17) 0.08670(15) 0.0221(3) Uani d 1
H H7A 0.250179 0.171110 0.176261 0.033 Uiso calc 1
H H7B 0.297367 0.074636 0.048982 0.033 Uiso calc 1
H H7C 0.077775 0.137969 0.039540 0.033 Uiso calc 1
C C8 0.2288(2) 0.42873(17) 0.12339(15) 0.0221(3) Uani d 1
H H8A 0.079649 0.408488 0.069371 0.033 Uiso calc 1
H H8B 0.304630 0.516510 0.117531 0.033 Uiso calc 1
H H8C 0.234224 0.448176 0.212252 0.033 Uiso calc 1

loop_
_atom_site_aniso_label
_atom_site_aniso_U_11
_atom_site_aniso_U_22
_atom_site_aniso_U_33
_atom_site_aniso_U_12
_atom_site_aniso_U_13
_atom_site_aniso_U_23
S1 0.01499(14) 0.01799(16) 0.01287(14) 0.00388(11) 0.00554(11) 0.00623(11)
O1 0.0251(5) 0.0260(5) 0.0168(5) 0.0108(4) 0.0107(4) 0.0057(4)
O2 0.0222(5) 0.0242(5) 0.0211(5) -0.0001(4) 0.0076(4) 0.0122(4)
N1 0.0157(5) 0.0157(5) 0.0123(4) 0.0037(4) 0.0040(4) 0.0049(4)
N2 0.0120(4) 0.0159(5) 0.0151(5) 0.0010(4) 0.0043(4) 0.0055(4)
N3 0.0198(5) 0.0148(5) 0.0169(5) 0.0027(4) 0.0053(4) 0.0052(4)
N4 0.0130(5) 0.0164(5) 0.0206(5) 0.0021(4) 0.0064(4) 0.0066(4)
N5 0.0221(6) 0.0208(6) 0.0261(6) 0.0026(5) 0.0090(5) 0.0025(5)
N6 0.0176(5) 0.0379(7) 0.0179(5) 0.0039(5) 0.0057(4) 0.0129(5)
N7 0.0188(5) 0.0212(6) 0.0225(6) 0.0048(4) 0.0100(4) 0.0105(5)
N8 0.0185(6) 0.0307(7) 0.0381(8) 0.0026(5) 0.0097(5) 0.0134(6)
N9 0.0139(5) 0.0152(5) 0.0169(5) 0.0026(4) 0.0030(4) 0.0060(4)
C1 0.0154(5) 0.0160(6) 0.0160(5) 0.0034(4) 0.0047(4) 0.0063(5)
C2 0.0106(5) 0.0148(5) 0.0159(5) 0.0004(4) 0.0044(4) 0.0051(4)
C3 0.0107(5) 0.0169(6) 0.0156(5) 0.0015(4) 0.0037(4) 0.0063(5)
C4 0.0131(5) 0.0178(6) 0.0168(6) 0.0032(4) 0.0044(4) 0.0076(5)
C5 0.0132(5) 0.0193(6) 0.0167(6) 0.0031(4) 0.0053(4) 0.0078(5)
C6 0.0141(5) 0.0254(7) 0.0167(6) 0.0050(5) 0.0051(4) 0.0093(5)
C7 0.0192(6) 0.0195(7) 0.0245(7) -0.0017(5) 0.0028(5) 0.0080(5)
C8 0.0180(6) 0.0203(7) 0.0251(7) 0.0074(5) 0.0042(5) 0.0057(5)

loop_
_atom_type_symbol
_atom_type_description
_atom_type_scat_dispersion_real
_atom_type_scat_dispersion_imag
_atom_type_scat_source
C C 0.0033 0.0016 'International Tables Vol C Tables 4.2.6.8 and 6.1.1.4'
H H 0.0000 0.0000 'International Tables Vol C Tables 4.2.6.8 and 6.1.1.4'
N N 0.0061 0.0033 'International Tables Vol C Tables 4.2.6.8 and 6.1.1.4'
O O 0.0106 0.0060 'International Tables Vol C Tables 4.2.6.8 and 6.1.1.4'
S S 0.1246 0.1234 'International Tables Vol C Tables 4.2.6.8 and 6.1.1.4'

loop_
_geom_angle_atom_site_label_1
_geom_angle_atom_site_label_2
_geom_angle_atom_site_label_3
_geom_angle
O2 S1 O1 121.70(7)
O2 S1 N9 109.81(6)
O1 S1 N9 108.59(6)
O2 S1 N1 106.16(6)
O1 S1 N1 102.88(6)
N9 S1 N1 106.52(6)
C2 N1 C1 105.71(11)
C2 N1 S1 129.94(10)
C1 N1 S1 124.00(9)
C2 N2 C3 104.81(11)
N4 N3 C2 114.19(12)
N5 N4 N3 171.58(15)
N7 N6 C6 113.91(12)
N8 N7 N6 173.95(15)
C8 N9 C7 113.93(12)
C8 N9 S1 117.77(10)
C7 N9 S1 115.55(9)
C3 C1 N1 105.82(11)
C3 C1 H1 127.1
N1 C1 H1 127.1
N2 C2 N1 113.05(12)
N2 C2 N3 128.30(12)
N1 C2 N3 118.64(11)
C1 C3 N2 110.59(11)
C1 C3 C4 126.98(13)
N2 C3 C4 122.43(12)
C5 C4 C3 123.73(13)
C5 C4 H4 118.1
C3 C4 H4 118.1
C4 C5 C6 123.82(13)
C4 C5 H5 118.1
C6 C5 H5 118.1
C5 C6 N6 111.84(11)
C5 C6 H6A 109.2
N6 C6 H6A 109.2
C5 C6 H6B 109.2
N6 C6 H6B 109.2
H6A C6 H6B 107.9
N9 C7 H7A 109.5
N9 C7 H7B 109.5
H7A C7 H7B 109.5
N9 C7 H7C 109.5
H7A C7 H7C 109.5
H7B C7 H7C 109.5
N9 C8 H8A 109.5
N9 C8 H8B 109.5
H8A C8 H8B 109.5
N9 C8 H8C 109.5
H8A C8 H8C 109.5
H8B C8 H8C 109.5

loop_
_geom_bond_atom_site_label_1
_geom_bond_atom_site_label_2
_geom_bond_distance
S1 O2 1.4237(11)
S1 O1 1.4297(11)
S1 N9 1.6146(12)
S1 N1 1.7177(12)
N1 C2 1.3846(17)
N1 C1 1.4039(17)
N2 C2 1.3099(17)
N2 C3 1.4058(18)
N3 N4 1.2531(16)
N3 C2 1.4002(18)
N4 N5 1.1291(17)
N6 N7 1.2389(17)
N6 C6 1.5053(18)
N7 N8 1.1342(18)
N9 C8 1.4792(18)
N9 C7 1.4814(19)
C1 C3 1.3707(18)
C1 H1 0.9500
C3 C4 1.4579(18)
C4 C5 1.3402(19)
C4 H4 0.9500
C5 C6 1.4961(19)
C5 H5 0.9500
C6 H6A 0.9900
C6 H6B 0.9900
C7 H7A 0.9800
C7 H7B 0.9800
C7 H7C 0.9800
C8 H8A 0.9800
C8 H8B 0.9800
C8 H8C 0.9800

loop_
_geom_hbond_atom_site_label_D
_geom_hbond_atom_site_label_H
_geom_hbond_atom_site_label_A
_geom_hbond_site_symmetry_A
_geom_hbond_distance_DH
_geom_hbond_distance_HA
_geom_hbond_distance_DA
_geom_hbond_angle_DHA
C7 H7B O1 2_655 0.98 2.51 3.444(2) 160
C6 H6A N8 1_655 0.99 2.70 3.337(2) 123
C7 H7C N6 1_454 0.98 2.62 3.357(2) 132

_cod_database_fobs_code 2242920
